data_1535753
loop_
_publ_author_name
'Murashova, E.V.'
'Chudinova, N.N.'

_publ_section_title
;
 Synthesis of Cs M(II) M(III) P6 O18 cyclohexaphosphates with M(II)= Mg,
 Co, Zn, Mn; M(III)= Al, Ga, V, Fe. The crystal structure of Cs Zn V P6
 O18
;
_journal_name_full Kristallografiya
_journal_page_first 254
_journal_page_last 256
_journal_volume 41
_journal_year 1996
_chemical_formula_sum 'Cs O18 P6 V Zn'
_chemical_name_systematic 'Cs Zn V (P6 O18)'
_space_group_IT_number 12
_symmetry_space_group_name_Hall '-C 2y'
_symmetry_space_group_name_H-M 'C 1 2/m 1'
_cell_angle_alpha 90
_cell_angle_beta 113
_cell_angle_gamma 90
_cell_formula_units_Z 2
_cell_length_a 10.299
_cell_length_b 13.329
_cell_length_c 6.3145
_cell_volume 797.917
_citation_journal_id_ASTM KRISAJ
_cod_data_source_file Murashova_KRISAJ_1996_1533.cif
_cod_data_source_block Cs1O18P6V1Zn1
_cod_original_cell_volume 797.9169
_cod_original_formula_sum 'Cs1 O18 P6 V1 Zn1'
_cod_database_code 1535753

loop_
_symmetry_equiv_pos_as_xyz
x,y,z
-x,y,-z
-x,-y,-z
x,-y,z
x+1/2,y+1/2,z
-x+1/2,y+1/2,-z
-x+1/2,-y+1/2,-z
x+1/2,-y+1/2,z

loop_
_atom_site_label
_atom_site_type_symbol
_atom_site_fract_x
_atom_site_fract_y
_atom_site_fract_z
_atom_site_occupancy
_atom_site_U_iso_or_equiv
O4 O-2 -0.1235 0.3598 0.3633 1 0.0
O1 O-2 -0.1507 0.3278 -0.0471 1 0.0
Cs1 Cs+1 -0.0546 0 0.535 0.5 0.0
O5 O-2 -0.0425 0.2254 0.6614 1 0.0
O2 O-2 -0.3565 0.3894 0.0478 1 0.0
P2 P+5 0 0.28432 0.5 1 0.0
P1 P+5 -0.20286 0.38857 0.1002 1 0.0
V1 V+3 0 0.22206 0 0.5 0.0
Zn1 Zn+2 0 0.22206 0 0.5 0.0
O3 O-2 -0.1506 0.5 0.0942 1 0.0
